data_2224514
loop_
_publ_author_name
'Ru, Zong-Ling'
'Wang, Guo-Xi'

_publ_section_title
;
 Bis(2-aminobenzonitrile)tetraaquacobalt(II) dichloride
;
_journal_coeditor_code XU2671
_journal_issue 12
_journal_name_full 'Acta Crystallographica Section E'
_journal_page_first m1688
_journal_paper_doi 10.1107/S1600536809050272
_journal_volume 65
_journal_year 2009
_chemical_formula_iupac '[Co (C7 H6 N2)2 (H2 O)4] Cl2'
_chemical_formula_moiety 'C14 H20 Co N4 O4 2+, 2(Cl -)'
_chemical_formula_sum 'C14 H20 Cl2 Co N4 O4'
_chemical_formula_weight 438.17
_chemical_name_systematic
;
Bis(2-aminobenzonitrile)tetraaquacobalt(II) dichloride
;
_space_group_IT_number 14
_symmetry_cell_setting monoclinic
_symmetry_space_group_name_Hall '-P 2yn'
_symmetry_space_group_name_H-M 'P 1 21/n 1'
_atom_sites_solution_hydrogens geom
_atom_sites_solution_primary direct
_atom_sites_solution_secondary difmap
_audit_creation_method SHELXL-97
_cell_angle_alpha 90.00
_cell_angle_beta 109.24(3)
_cell_angle_gamma 90.00
_cell_formula_units_Z 2
_cell_length_a 12.492(3)
_cell_length_b 6.5864(13)
_cell_length_c 12.608(3)
_cell_measurement_reflns_used 1872
_cell_measurement_temperature 298(2)
_cell_measurement_theta_max 27.46
_cell_measurement_theta_min 3.42
_cell_volume 979.4(4)
_computing_cell_refinement 'CrystalClear (Rigaku, 2005)'
_computing_data_collection 'CrystalClear (Rigaku, 2005)'
_computing_data_reduction 'CrystalClear (Rigaku, 2005)'
_computing_molecular_graphics 'SHELXTL (Sheldrick, 2008)'
_computing_publication_material 'SHELXTL (Sheldrick, 2008)'
_computing_structure_refinement 'SHELXTL (Sheldrick, 2008)'
_computing_structure_solution 'SHELXTL (Sheldrick, 2008)'
_diffrn_ambient_temperature 298(2)
_diffrn_detector_area_resol_mean 13.6612
_diffrn_measured_fraction_theta_full 0.988
_diffrn_measured_fraction_theta_max 0.988
_diffrn_measurement_device_type 'Rigaku Mercury2 diffractometer'
_diffrn_measurement_method '\w scan'
_diffrn_radiation_monochromator graphite
_diffrn_radiation_source 'fine-focus sealed tube'
_diffrn_radiation_type MoK\a
_diffrn_radiation_wavelength 0.71073
_diffrn_reflns_av_R_equivalents 0.0377
_diffrn_reflns_av_sigmaI/netI 0.0337
_diffrn_reflns_limit_h_max 16
_diffrn_reflns_limit_h_min -16
_diffrn_reflns_limit_k_max 8
_diffrn_reflns_limit_k_min -8
_diffrn_reflns_limit_l_max 16
_diffrn_reflns_limit_l_min -16
_diffrn_reflns_number 9255
_diffrn_reflns_theta_full 27.46
_diffrn_reflns_theta_max 27.46
_diffrn_reflns_theta_min 3.42
_diffrn_standards_interval_count 0
_diffrn_standards_interval_time 0
_diffrn_standards_number 0
_exptl_absorpt_coefficient_mu 1.174
_exptl_absorpt_correction_T_max 0.871
_exptl_absorpt_correction_T_min 0.732
_exptl_absorpt_correction_type multi-scan
_exptl_absorpt_process_details '(CrystalClear; Rigaku, 2005)'
_exptl_crystal_colour red
_exptl_crystal_density_diffrn 1.486
_exptl_crystal_density_method 'not measured'
_exptl_crystal_description block
_exptl_crystal_F_000 450
_exptl_crystal_size_max 0.35
_exptl_crystal_size_mid 0.30
_exptl_crystal_size_min 0.15
_refine_diff_density_max 0.302
_refine_diff_density_min -0.348
_refine_ls_extinction_method none
_refine_ls_goodness_of_fit_ref 1.131
_refine_ls_hydrogen_treatment constr
_refine_ls_matrix_type full
_refine_ls_number_parameters 115
_refine_ls_number_reflns 2227
_refine_ls_number_restraints 4
_refine_ls_restrained_S_all 1.138
_refine_ls_R_factor_all 0.0436
_refine_ls_R_factor_gt 0.0337
_refine_ls_shift/su_max 0.000
_refine_ls_shift/su_mean 0.000
_refine_ls_structure_factor_coef Fsqd
_refine_ls_weighting_details 'calc w=1/[\s^2^(Fo^2^)+(0.0216P)^2^+0.2674P] where P=(Fo^2^+2Fc^2^)/3'
_refine_ls_weighting_scheme calc
_refine_ls_wR_factor_gt 0.0679
_refine_ls_wR_factor_ref 0.0717
_reflns_number_gt 1872
_reflns_number_total 2227
_reflns_threshold_expression I>2sigma(I)
_cod_data_source_file xu2671.cif
_cod_data_source_block I
_cod_original_cell_volume 979.4(3)
_cod_original_sg_symbol_H-M 'P 21/n'
_cod_database_code 2224514
_cod_database_fobs_code 2224514

loop_
_symmetry_equiv_pos_as_xyz
'x, y, z'
'-x+1/2, y+1/2, -z+1/2'
'-x, -y, -z'
'x-1/2, -y-1/2, z-1/2'

loop_
_atom_site_type_symbol
_atom_site_label
_atom_site_fract_x
_atom_site_fract_y
_atom_site_fract_z
_atom_site_U_iso_or_equiv
_atom_site_adp_type
_atom_site_calc_flag
_atom_site_refinement_flags
_atom_site_occupancy
_atom_site_disorder_assembly
_atom_site_disorder_group
Co Co1 0.0000 0.0000 0.5000 0.02435(11) Uani d S 1 . .
Cl Cl1 0.62659(4) 0.99536(7) 0.26701(4) 0.04265(15) Uani d . 1 . .
O O1W -0.10877(11) 0.0642(2) 0.33800(10) 0.0348(3) Uani d D 1 . .
H H1WA -0.1770 0.0308 0.3213 0.052 Uiso d RD 1 . .
H H1WB -0.1014 0.1829 0.3137 0.052 Uiso d RD 1 . .
N N2 0.26587(14) 0.6024(3) 0.55539(14) 0.0406(4) Uani d . 1 . .
H H2A 0.2560 0.4991 0.5944 0.061 Uiso d R 1 . .
H H2B 0.2997 0.7116 0.5990 0.061 Uiso d R 1 . .
O O2W 0.03539(12) -0.2770(2) 0.44423(12) 0.0469(4) Uani d D 1 . .
H H2WA 0.1036 -0.3409 0.4710 0.070 Uiso d RD 1 . .
H H2WB -0.0087 -0.3427 0.3854 0.070 Uiso d RD 1 . .
C C7 0.33808(16) 0.3068(3) 0.33515(15) 0.0366(4) Uani d . 1 . .
H H7 0.3225 0.1808 0.3001 0.044 Uiso calc R 1 . .
C C2 0.28925(14) 0.3621(3) 0.41754(14) 0.0281(4) Uani d . 1 . .
C C3 0.31432(14) 0.5491(3) 0.47396(15) 0.0292(4) Uani d . 1 . .
N N1 0.14159(13) 0.1374(2) 0.46523(13) 0.0365(4) Uani d . 1 . .
C C5 0.43102(16) 0.6305(4) 0.35985(18) 0.0451(5) Uani d . 1 . .
H H5 0.4774 0.7220 0.3393 0.054 Uiso calc R 1 . .
C C4 0.38513(16) 0.6849(3) 0.44191(17) 0.0389(5) Uani d . 1 . .
H H4 0.4012 0.8116 0.4760 0.047 Uiso calc R 1 . .
C C1 0.20887(15) 0.2307(3) 0.44319(15) 0.0297(4) Uani d . 1 . .
C C6 0.40921(17) 0.4417(4) 0.30739(17) 0.0436(5) Uani d . 1 . .
H H6 0.4424 0.4067 0.2539 0.052 Uiso calc R 1 . .

loop_
_atom_site_aniso_label
_atom_site_aniso_U_11
_atom_site_aniso_U_22
_atom_site_aniso_U_33
_atom_site_aniso_U_12
_atom_site_aniso_U_13
_atom_site_aniso_U_23
Co1 0.02442(18) 0.02295(18) 0.02613(18) -0.00363(13) 0.00896(14) -0.00016(13)
Cl1 0.0385(3) 0.0368(3) 0.0443(3) -0.0048(2) 0.0024(2) -0.0060(2)
O1W 0.0330(7) 0.0356(7) 0.0326(7) -0.0032(6) 0.0067(6) 0.0048(6)
N2 0.0416(9) 0.0438(10) 0.0384(9) -0.0046(8) 0.0157(8) -0.0119(8)
O2W 0.0411(8) 0.0367(8) 0.0517(9) 0.0072(6) 0.0001(7) -0.0150(7)
C7 0.0305(10) 0.0490(12) 0.0309(10) 0.0002(9) 0.0110(8) -0.0040(9)
C2 0.0214(8) 0.0363(10) 0.0270(9) -0.0044(8) 0.0084(7) 0.0020(8)
C3 0.0222(9) 0.0344(10) 0.0284(9) 0.0000(7) 0.0049(7) 0.0017(7)
N1 0.0336(8) 0.0413(9) 0.0365(9) -0.0094(8) 0.0139(7) 0.0002(7)
C5 0.0287(10) 0.0601(14) 0.0461(12) -0.0085(10) 0.0117(9) 0.0209(11)
C4 0.0295(10) 0.0354(10) 0.0467(12) -0.0068(8) 0.0058(9) 0.0047(9)
C1 0.0286(9) 0.0333(10) 0.0270(9) -0.0031(8) 0.0089(8) -0.0022(7)
C6 0.0325(10) 0.0703(15) 0.0325(11) 0.0001(10) 0.0167(9) 0.0073(10)

loop_
_atom_type_symbol
_atom_type_description
_atom_type_scat_dispersion_real
_atom_type_scat_dispersion_imag
_atom_type_scat_source
C C 0.0033 0.0016 'International Tables Vol C Tables 4.2.6.8 and 6.1.1.4'
H H 0.0000 0.0000 'International Tables Vol C Tables 4.2.6.8 and 6.1.1.4'
N N 0.0061 0.0033 'International Tables Vol C Tables 4.2.6.8 and 6.1.1.4'
O O 0.0106 0.0060 'International Tables Vol C Tables 4.2.6.8 and 6.1.1.4'
Cl Cl 0.1484 0.1585 'International Tables Vol C Tables 4.2.6.8 and 6.1.1.4'
Co Co 0.3494 0.9721 'International Tables Vol C Tables 4.2.6.8 and 6.1.1.4'

loop_
_geom_angle_atom_site_label_1
_geom_angle_atom_site_label_2
_geom_angle_atom_site_label_3
_geom_angle_site_symmetry_1
_geom_angle_site_symmetry_3
_geom_angle
_geom_angle_publ_flag
O2W Co1 O2W . 3_556 180.00(8) ?
O2W Co1 O1W . . 89.38(5) ?
O2W Co1 O1W 3_556 . 90.62(5) ?
O2W Co1 O1W . 3_556 90.62(5) ?
O2W Co1 O1W 3_556 3_556 89.38(5) ?
O1W Co1 O1W . 3_556 180.00(5) ?
O2W Co1 N1 . . 91.13(6) ?
O2W Co1 N1 3_556 . 88.87(6) ?
O1W Co1 N1 . . 91.66(6) ?
O1W Co1 N1 3_556 . 88.34(6) ?
O2W Co1 N1 . 3_556 88.87(6) ?
O2W Co1 N1 3_556 3_556 91.13(6) ?
O1W Co1 N1 . 3_556 88.34(6) ?
O1W Co1 N1 3_556 3_556 91.66(6) ?
N1 Co1 N1 . 3_556 180.0 ?
Co1 O1W H1WA . . 118.2 ?
Co1 O1W H1WB . . 115.0 ?
H1WA O1W H1WB . . 111.8 ?
C3 N2 H2A . . 113.3 ?
C3 N2 H2B . . 114.3 ?
H2A N2 H2B . . 113.3 ?
Co1 O2W H2WA . . 124.4 ?
Co1 O2W H2WB . . 125.5 ?
H2WA O2W H2WB . . 109.6 ?
C6 C7 C2 . . 119.31(19) ?
C6 C7 H7 . . 120.3 ?
C2 C7 H7 . . 120.3 ?
C3 C2 C7 . . 121.28(16) ?
C3 C2 C1 . . 117.92(15) ?
C7 C2 C1 . . 120.75(17) ?
N2 C3 C2 . . 120.91(16) ?
N2 C3 C4 . . 121.11(17) ?
C2 C3 C4 . . 117.90(17) ?
C1 N1 Co1 . . 171.82(16) ?
C4 C5 C6 . . 121.43(18) ?
C4 C5 H5 . . 119.3 ?
C6 C5 H5 . . 119.3 ?
C5 C4 C3 . . 120.27(19) ?
C5 C4 H4 . . 119.9 ?
C3 C4 H4 . . 119.9 ?
N1 C1 C2 . . 175.48(19) ?
C7 C6 C5 . . 119.73(18) ?
C7 C6 H6 . . 120.1 ?
C5 C6 H6 . . 120.1 ?

loop_
_geom_bond_atom_site_label_1
_geom_bond_atom_site_label_2
_geom_bond_site_symmetry_2
_geom_bond_distance
_geom_bond_publ_flag
Co1 O1W . 2.0899(14) y
Co1 O1W 3_556 2.0899(14) ?
Co1 O2W . 2.0550(13) y
Co1 O2W 3_556 2.0550(13) ?
Co1 N1 . 2.1566(15) y
Co1 N1 3_556 2.1566(15) ?
O1W H1WA . 0.8377 ?
O1W H1WB . 0.8551 ?
N2 C3 . 1.398(2) ?
N2 H2A . 0.8715 ?
N2 H2B . 0.9196 ?
O2W H2WA . 0.9097 ?
O2W H2WB . 0.8784 ?
C7 C6 . 1.381(3) ?
C7 C2 . 1.415(2) ?
C7 H7 . 0.9300 ?
C2 C3 . 1.405(3) ?
C2 C1 . 1.441(2) ?
C3 C4 . 1.408(3) ?
N1 C1 . 1.147(2) ?
C5 C4 . 1.385(3) ?
C5 C6 . 1.392(3) ?
C5 H5 . 0.9300 ?
C4 H4 . 0.9300 ?
C6 H6 . 0.9300 ?

loop_
_geom_hbond_atom_site_label_D
_geom_hbond_atom_site_label_H
_geom_hbond_atom_site_label_A
_geom_hbond_site_symmetry_A
_geom_hbond_distance_DH
_geom_hbond_distance_HA
_geom_hbond_distance_DA
_geom_hbond_angle_DHA
O1W H1WA Cl1 1_445 0.84 2.33 3.1600(16) 170.3
O1W H1WB Cl1 2_545 0.86 2.27 3.1099(15) 166.7
O2W H2WA N2 1_545 0.91 1.99 2.868(2) 161.8
O2W H2WB Cl1 2_535 0.88 2.27 3.1438(17) 178.2
N2 H2B Cl1 3_676 0.92 2.53 3.4433(18) 172.2
